data_7037455
loop_
_publ_author_name
'Rufanov, Konstantin A.'
'Pru\&s, Noa K'
'Sundermeyer, J\"org'

_publ_section_title
;
 Simple entry into N-tert-butyl-iminophosphonamide rare-earth metal alkyl
 and chlorido complexes.
;
_journal_issue 4
_journal_name_full 'Dalton transactions (Cambridge, England : 2003)'
_journal_page_first 1525
_journal_page_last 1538
_journal_paper_doi 10.1039/c5dt03721b
_journal_volume 45
_journal_year 2016
_chemical_formula_moiety 'C44 H67 N4 Nd1 P2 Si1'
_chemical_formula_sum 'C44 H67 N4 Nd P2 Si'
_chemical_formula_weight 886.29
_chemical_name_systematic
;
 bis(tert-butyl(N-(tert-butyl)-P,P-diphenylphosphorimidoyl)amino)((trimethylsilyl)methyl)neodymium
;
_chemical_properties_physical 'Air-sensitive, Moisture-sensitive, Heat-sensitive, Oxygen-sensitive'
_space_group_IT_number 14
_symmetry_cell_setting monoclinic
_symmetry_space_group_name_Hall '-P 2yn'
_symmetry_space_group_name_H-M 'P 1 21/n 1'
_atom_sites_solution_hydrogens geom
_atom_sites_solution_primary direct
_atom_sites_solution_secondary difmap
_audit_creation_method SHELXL-97
_audit_update_record
;
2015-07-23 deposited with the CCDC.
2015-11-24 downloaded from the CCDC.
;
_cell_angle_alpha 90.00
_cell_angle_beta 92.751(6)
_cell_angle_gamma 90.00
_cell_formula_units_Z 4
_cell_length_a 18.4969(14)
_cell_length_b 10.7302(5)
_cell_length_c 23.1856(16)
_cell_measurement_reflns_used 8416
_cell_measurement_temperature 100(2)
_cell_measurement_theta_max 24.16
_cell_measurement_theta_min 1.445
_cell_volume 4596.5(5)
_computing_molecular_graphics 'Ortep-3 for Windows (Farrugia, 1997)'
_computing_publication_material 'WinGX publication routines (Farrugia, 1999)'
_computing_structure_refinement 'SHELXL-97 (Sheldrick, 1997)'
_computing_structure_solution 'SHELXS-86 (Sheldrick, 1986)'
_diffrn_ambient_temperature 100(2)
_diffrn_measured_fraction_theta_full 0.880
_diffrn_measured_fraction_theta_max 0.880
_diffrn_measurement_device_type IPDS-2T
_diffrn_radiation_monochromator graphite
_diffrn_radiation_source 'fine-focus sealed tube'
_diffrn_radiation_type MoK\a
_diffrn_radiation_wavelength 0.71073
_diffrn_reflns_av_R_equivalents 0.0476
_diffrn_reflns_av_sigmaI/netI 0.0485
_diffrn_reflns_limit_h_max 21
_diffrn_reflns_limit_h_min -21
_diffrn_reflns_limit_k_max 10
_diffrn_reflns_limit_k_min -12
_diffrn_reflns_limit_l_max 22
_diffrn_reflns_limit_l_min -27
_diffrn_reflns_number 14843
_diffrn_reflns_theta_full 25.00
_diffrn_reflns_theta_max 25.00
_diffrn_reflns_theta_min 1.44
_exptl_absorpt_coefficient_mu 1.258
_exptl_absorpt_correction_T_max 0.9061
_exptl_absorpt_correction_T_min 0.8535
_exptl_absorpt_correction_type multi-scan
_exptl_absorpt_process_details
;
 ?
;
_exptl_crystal_colour blue
_exptl_crystal_density_diffrn 1.281
_exptl_crystal_density_method 'not measured'
_exptl_crystal_description prism
_exptl_crystal_F_000 1852
_exptl_crystal_preparation Luminescent
_exptl_crystal_size_max 0.13
_exptl_crystal_size_mid 0.09
_exptl_crystal_size_min 0.08
_refine_diff_density_max 0.812
_refine_diff_density_min -0.850
_refine_diff_density_rms 0.099
_refine_ls_extinction_method none
_refine_ls_goodness_of_fit_ref 0.960
_refine_ls_hydrogen_treatment mixed
_refine_ls_matrix_type full
_refine_ls_number_parameters 484
_refine_ls_number_reflns 7138
_refine_ls_number_restraints 0
_refine_ls_restrained_S_all 0.960
_refine_ls_R_factor_all 0.0427
_refine_ls_R_factor_gt 0.0340
_refine_ls_shift/su_max 0.001
_refine_ls_shift/su_mean 0.000
_refine_ls_structure_factor_coef Fsqd
_refine_ls_weighting_details 'calc w=1/[\s^2^(Fo^2^)+(0.0576P)^2^+0.0000P] where P=(Fo^2^+2Fc^2^)/3'
_refine_ls_weighting_scheme calc
_refine_ls_wR_factor_gt 0.0838
_refine_ls_wR_factor_ref 0.0856
_reflns_number_gt 5803
_reflns_number_total 7138
_reflns_threshold_expression >2sigma(I)
_cod_data_source_file c5dt03721b1.cif
_cod_data_source_block kh118
_cod_depositor_comments 'Adding full bibliography for 7037450--7037455.cif.'
_cod_original_sg_symbol_H-M 'P 21/n'
_cod_database_code 7037455

loop_
_symmetry_equiv_pos_as_xyz
'x, y, z'
'-x+1/2, y+1/2, -z+1/2'
'-x, -y, -z'
'x-1/2, -y-1/2, z-1/2'

loop_
_atom_site_label
_atom_site_type_symbol
_atom_site_fract_x
_atom_site_fract_y
_atom_site_fract_z
_atom_site_U_iso_or_equiv
_atom_site_adp_type
_atom_site_occupancy
_atom_site_symmetry_multiplicity
_atom_site_calc_flag
_atom_site_refinement_flags
C1 C 0.58674(19) 0.3499(4) 0.37554(17) 0.0308(9) Uani 1 1 d .
C2 C 0.6432(2) 0.3705(5) 0.3311(2) 0.0459(11) Uani 1 1 d .
H2A H 0.6448 0.2977 0.3056 0.069 Uiso 1 1 calc R
H2B H 0.6908 0.3824 0.3508 0.069 Uiso 1 1 calc R
H2C H 0.6306 0.4447 0.3081 0.069 Uiso 1 1 calc R
C3 C 0.6100(3) 0.2380(5) 0.4134(2) 0.0474(12) Uani 1 1 d .
H3A H 0.5731 0.2218 0.4415 0.071 Uiso 1 1 calc R
H3B H 0.6563 0.2565 0.4339 0.071 Uiso 1 1 calc R
H3C H 0.6154 0.1643 0.3890 0.071 Uiso 1 1 calc R
C4 C 0.5841(2) 0.4651(5) 0.4140(2) 0.0487(12) Uani 1 1 d .
H4A H 0.5710 0.5381 0.3903 0.073 Uiso 1 1 calc R
H4B H 0.6317 0.4784 0.4335 0.073 Uiso 1 1 calc R
H4C H 0.5478 0.4528 0.4430 0.073 Uiso 1 1 calc R
C5 C 0.4265(2) 0.2358(4) 0.43088(18) 0.0320(9) Uani 1 1 d .
C6 C 0.4145(2) 0.1068(4) 0.42579(18) 0.0344(9) Uani 1 1 d .
H6 H 0.4098 0.0696 0.3886 0.041 Uiso 1 1 calc R
C7 C 0.4092(2) 0.0334(4) 0.47468(19) 0.0388(10) Uani 1 1 d .
H7 H 0.4005 -0.0535 0.4708 0.047 Uiso 1 1 calc R
C8 C 0.4168(2) 0.0861(4) 0.5287(2) 0.0451(11) Uani 1 1 d .
H8 H 0.4127 0.0353 0.5620 0.054 Uiso 1 1 calc R
C9 C 0.4302(3) 0.2120(4) 0.5351(2) 0.0457(11) Uani 1 1 d .
H9 H 0.4359 0.2477 0.5725 0.055 Uiso 1 1 calc R
C10 C 0.4352(2) 0.2865(4) 0.48612(18) 0.0398(10) Uani 1 1 d .
H10 H 0.4448 0.3731 0.4905 0.048 Uiso 1 1 calc R
C11 C 0.40307(19) 0.4826(4) 0.38242(16) 0.0285(8) Uani 1 1 d .
C12 C 0.3485(2) 0.5046(4) 0.42102(18) 0.0365(9) Uani 1 1 d .
H12 H 0.3293 0.4376 0.4423 0.044 Uiso 1 1 calc R
C13 C 0.3223(2) 0.6256(4) 0.4280(2) 0.0402(10) Uani 1 1 d .
H13 H 0.2859 0.6411 0.4546 0.048 Uiso 1 1 calc R
C14 C 0.3492(2) 0.7225(4) 0.3965(2) 0.0436(11) Uani 1 1 d .
H14 H 0.3306 0.8043 0.4010 0.052 Uiso 1 1 calc R
C15 C 0.4035(2) 0.7018(4) 0.3580(2) 0.0427(11) Uani 1 1 d .
H15 H 0.4223 0.7690 0.3367 0.051 Uiso 1 1 calc R
C16 C 0.4297(2) 0.5829(4) 0.35128(18) 0.0340(9) Uani 1 1 d .
H16 H 0.4666 0.5687 0.3249 0.041 Uiso 1 1 calc R
C17 C 0.31228(19) 0.2656(4) 0.29576(18) 0.0297(9) Uani 1 1 d .
C18 C 0.2672(2) 0.2164(4) 0.3441(2) 0.0408(10) Uani 1 1 d .
H18A H 0.2816 0.1305 0.3533 0.061 Uiso 1 1 calc R
H18B H 0.2158 0.2183 0.3316 0.061 Uiso 1 1 calc R
H18C H 0.2751 0.2687 0.3785 0.061 Uiso 1 1 calc R
C19 C 0.2861(2) 0.3951(4) 0.2768(2) 0.0363(10) Uani 1 1 d .
H19A H 0.2883 0.4514 0.3101 0.054 Uiso 1 1 calc R
H19B H 0.2361 0.3897 0.2610 0.054 Uiso 1 1 calc R
H19C H 0.3172 0.4272 0.2471 0.054 Uiso 1 1 calc R
C20 C 0.3029(2) 0.1802(4) 0.2427(2) 0.0403(11) Uani 1 1 d .
H20A H 0.3320 0.2121 0.2117 0.060 Uiso 1 1 calc R
H20B H 0.2518 0.1782 0.2294 0.060 Uiso 1 1 calc R
H20C H 0.3190 0.0957 0.2530 0.060 Uiso 1 1 calc R
C21 C 0.5305(2) 0.4769(3) 0.16246(16) 0.0282(8) Uani 1 1 d .
C22 C 0.6138(2) 0.4696(4) 0.16245(18) 0.0341(9) Uani 1 1 d .
H22A H 0.6319 0.4193 0.1953 0.051 Uiso 1 1 calc R
H22B H 0.6341 0.5538 0.1656 0.051 Uiso 1 1 calc R
H22C H 0.6281 0.4311 0.1264 0.051 Uiso 1 1 calc R
C23 C 0.5085(2) 0.5471(4) 0.21567(17) 0.0330(9) Uani 1 1 d .
H23A H 0.4557 0.5542 0.2151 0.049 Uiso 1 1 calc R
H23B H 0.5300 0.6306 0.2159 0.049 Uiso 1 1 calc R
H23C H 0.5257 0.5019 0.2504 0.049 Uiso 1 1 calc R
C24 C 0.5032(2) 0.5517(4) 0.10934(17) 0.0337(9) Uani 1 1 d .
H24A H 0.5184 0.5103 0.0742 0.051 Uiso 1 1 calc R
H24B H 0.5235 0.6360 0.1114 0.051 Uiso 1 1 calc R
H24C H 0.4503 0.5564 0.1085 0.051 Uiso 1 1 calc R
C25 C 0.56408(19) 0.2310(4) 0.07459(16) 0.0274(8) Uani 1 1 d .
C26 C 0.6191(2) 0.1559(4) 0.10073(19) 0.0350(9) Uani 1 1 d .
H26 H 0.6095 0.1098 0.1345 0.042 Uiso 1 1 calc R
C27 C 0.6865(2) 0.1483(4) 0.0781(2) 0.0420(11) Uani 1 1 d .
H27 H 0.7229 0.0975 0.0964 0.050 Uiso 1 1 calc R
C28 C 0.7014(2) 0.2143(4) 0.0288(2) 0.0444(11) Uani 1 1 d .
H28 H 0.7481 0.2097 0.0136 0.053 Uiso 1 1 calc R
C29 C 0.6483(2) 0.2869(4) 0.00183(19) 0.0376(9) Uani 1 1 d .
H29 H 0.6581 0.3309 -0.0325 0.045 Uiso 1 1 calc R
C30 C 0.5797(2) 0.2960(4) 0.02489(17) 0.0325(9) Uani 1 1 d .
H30 H 0.5437 0.3470 0.0064 0.039 Uiso 1 1 calc R
C31 C 0.41053(19) 0.3026(4) 0.06405(17) 0.0297(8) Uani 1 1 d .
C32 C 0.35484(19) 0.3744(4) 0.08528(18) 0.0315(9) Uani 1 1 d .
H32 H 0.3567 0.3979 0.1248 0.038 Uiso 1 1 calc R
C33 C 0.2967(2) 0.4118(4) 0.0491(2) 0.0390(10) Uani 1 1 d .
H33 H 0.2596 0.4623 0.0638 0.047 Uiso 1 1 calc R
C34 C 0.2929(2) 0.3753(4) -0.0086(2) 0.0415(11) Uani 1 1 d .
H34 H 0.2533 0.4013 -0.0333 0.050 Uiso 1 1 calc R
C35 C 0.3463(2) 0.3017(4) -0.02964(19) 0.0423(11) Uani 1 1 d .
H35 H 0.3430 0.2759 -0.0689 0.051 Uiso 1 1 calc R
C36 C 0.4054(2) 0.2645(4) 0.00599(17) 0.0354(9) Uani 1 1 d .
H36 H 0.4421 0.2136 -0.0090 0.042 Uiso 1 1 calc R
C37 C 0.43010(19) 0.0103(4) 0.12686(17) 0.0305(8) Uani 1 1 d .
C38 C 0.4320(2) -0.0837(4) 0.1762(2) 0.0353(9) Uani 1 1 d .
H38A H 0.4820 -0.0946 0.1913 0.053 Uiso 1 1 calc R
H38B H 0.4129 -0.1638 0.1621 0.053 Uiso 1 1 calc R
H38C H 0.4023 -0.0531 0.2071 0.053 Uiso 1 1 calc R
C39 C 0.3506(2) 0.0259(4) 0.10459(18) 0.0330(9) Uani 1 1 d .
H39A H 0.3231 0.0680 0.1341 0.049 Uiso 1 1 calc R
H39B H 0.3293 -0.0562 0.0964 0.049 Uiso 1 1 calc R
H39C H 0.3487 0.0760 0.0692 0.049 Uiso 1 1 calc R
C40 C 0.4746(2) -0.0410(4) 0.0782(2) 0.0400(10) Uani 1 1 d .
H40A H 0.4722 0.0172 0.0456 0.060 Uiso 1 1 calc R
H40B H 0.4550 -0.1220 0.0656 0.060 Uiso 1 1 calc R
H40C H 0.5251 -0.0512 0.0922 0.060 Uiso 1 1 calc R
C41 C 0.5556(2) 0.0210(4) 0.2871(2) 0.0460(12) Uani 1 1 d .
H41A H 0.5592 0.0333 0.3294 0.055 Uiso 1 1 calc R
H41B H 0.5204 -0.0476 0.2805 0.055 Uiso 1 1 calc R
C42 C 0.6836(3) -0.1565(6) 0.3273(3) 0.0737(18) Uani 1 1 d .
H42A H 0.6931 -0.1101 0.3633 0.111 Uiso 1 1 calc R
H42B H 0.7291 -0.1907 0.3141 0.111 Uiso 1 1 calc R
H42C H 0.6499 -0.2248 0.3341 0.111 Uiso 1 1 calc R
C43 C 0.6399(2) -0.1396(4) 0.2012(2) 0.0445(11) Uani 1 1 d .
H43A H 0.6018 -0.2031 0.2021 0.067 Uiso 1 1 calc R
H43B H 0.6867 -0.1800 0.1966 0.067 Uiso 1 1 calc R
H43C H 0.6295 -0.0827 0.1688 0.067 Uiso 1 1 calc R
C44 C 0.7131(3) 0.0751(5) 0.2605(2) 0.0556(13) Uani 1 1 d .
H44A H 0.6953 0.1340 0.2308 0.083 Uiso 1 1 calc R
H44B H 0.7580 0.0364 0.2485 0.083 Uiso 1 1 calc R
H44C H 0.7227 0.1197 0.2970 0.083 Uiso 1 1 calc R
N1 N 0.51692(16) 0.3251(3) 0.34236(14) 0.0275(7) Uani 1 1 d .
N2 N 0.39199(15) 0.2642(3) 0.31063(13) 0.0253(7) Uani 1 1 d .
N3 N 0.49914(15) 0.3500(3) 0.16659(13) 0.0252(7) Uani 1 1 d .
N4 N 0.46041(15) 0.1296(3) 0.15114(12) 0.0241(6) Uani 1 1 d .
Si1 Si 0.64284(6) -0.04933(12) 0.27074(5) 0.0400(3) Uani 1 1 d .
P1 P 0.43604(5) 0.32625(9) 0.36489(4) 0.0248(2) Uani 1 1 d .
P2 P 0.48269(5) 0.25089(9) 0.11554(4) 0.0250(2) Uani 1 1 d .
Nd1 Nd 0.488916(9) 0.210790(17) 0.249983(8) 0.02256(8) Uani 1 1 d .

loop_
_atom_site_aniso_label
_atom_site_aniso_U_11
_atom_site_aniso_U_22
_atom_site_aniso_U_33
_atom_site_aniso_U_23
_atom_site_aniso_U_13
_atom_site_aniso_U_12
C1 0.0288(17) 0.035(2) 0.028(2) -0.0029(17) -0.0026(16) -0.0004(16)
C2 0.0275(18) 0.070(3) 0.040(3) 0.000(2) 0.0032(18) -0.001(2)
C3 0.047(2) 0.049(3) 0.045(3) 0.008(2) -0.013(2) 0.004(2)
C4 0.040(2) 0.054(3) 0.051(3) -0.019(2) -0.007(2) -0.005(2)
C5 0.0336(18) 0.033(2) 0.030(2) -0.0031(17) 0.0074(17) 0.0003(15)
C6 0.039(2) 0.033(2) 0.032(2) -0.0010(17) 0.0018(18) -0.0017(16)
C7 0.049(2) 0.031(2) 0.037(2) 0.0020(19) 0.004(2) 0.0003(18)
C8 0.057(3) 0.042(3) 0.037(2) 0.008(2) 0.009(2) -0.002(2)
C9 0.066(3) 0.043(3) 0.029(2) 0.000(2) 0.012(2) -0.004(2)
C10 0.055(2) 0.037(2) 0.028(2) -0.0026(19) 0.0089(19) -0.007(2)
C11 0.0297(17) 0.028(2) 0.028(2) -0.0093(16) 0.0024(16) 0.0014(15)
C12 0.0365(19) 0.038(2) 0.035(2) -0.0126(19) 0.0088(18) -0.0011(17)
C13 0.0318(19) 0.044(3) 0.045(3) -0.018(2) 0.0054(18) 0.0032(18)
C14 0.043(2) 0.035(3) 0.052(3) -0.018(2) -0.003(2) 0.0084(19)
C15 0.049(2) 0.032(2) 0.047(3) -0.001(2) 0.002(2) 0.0034(19)
C16 0.0373(19) 0.032(2) 0.033(2) -0.0045(17) 0.0070(17) 0.0008(16)
C17 0.0238(16) 0.031(2) 0.035(2) -0.0047(17) 0.0043(16) 0.0013(14)
C18 0.0282(18) 0.046(3) 0.049(3) 0.004(2) 0.0107(18) 0.0005(18)
C19 0.0311(18) 0.033(2) 0.044(2) -0.0042(18) -0.0015(18) 0.0045(16)
C20 0.0288(19) 0.041(3) 0.051(3) -0.019(2) -0.0006(19) -0.0001(16)
C21 0.0344(18) 0.024(2) 0.026(2) 0.0014(16) 0.0049(16) -0.0048(15)
C22 0.0365(19) 0.033(2) 0.034(2) -0.0032(18) 0.0048(17) -0.0097(16)
C23 0.042(2) 0.026(2) 0.031(2) -0.0007(17) 0.0070(17) -0.0056(16)
C24 0.044(2) 0.029(2) 0.029(2) 0.0050(17) 0.0063(18) -0.0084(16)
C25 0.0282(17) 0.030(2) 0.0248(19) -0.0051(16) 0.0080(15) -0.0071(15)
C26 0.0328(19) 0.036(2) 0.036(2) -0.0009(18) 0.0044(18) -0.0067(17)
C27 0.034(2) 0.042(3) 0.050(3) -0.009(2) 0.005(2) 0.0040(18)
C28 0.035(2) 0.050(3) 0.049(3) -0.012(2) 0.0161(19) -0.009(2)
C29 0.043(2) 0.039(2) 0.033(2) -0.0083(19) 0.0169(18) -0.0163(19)
C30 0.0349(19) 0.035(2) 0.028(2) -0.0038(17) 0.0073(16) -0.0081(17)
C31 0.0282(17) 0.034(2) 0.0268(19) 0.0025(17) 0.0057(15) -0.0096(15)
C32 0.0320(18) 0.031(2) 0.032(2) 0.0024(17) 0.0062(17) -0.0058(16)
C33 0.0305(19) 0.036(2) 0.050(3) 0.008(2) 0.0037(19) -0.0050(16)
C34 0.034(2) 0.047(3) 0.043(3) 0.014(2) -0.005(2) -0.0123(19)
C35 0.043(2) 0.057(3) 0.027(2) 0.007(2) -0.0002(19) -0.019(2)
C36 0.0344(19) 0.050(3) 0.023(2) -0.0010(18) 0.0071(17) -0.0099(17)
C37 0.0299(17) 0.033(2) 0.030(2) -0.0066(17) 0.0082(16) -0.0074(15)
C38 0.0337(19) 0.024(2) 0.048(3) -0.0011(18) 0.0052(18) -0.0061(15)
C39 0.0322(18) 0.035(2) 0.032(2) -0.0056(17) 0.0048(17) -0.0092(16)
C40 0.039(2) 0.041(2) 0.041(2) -0.021(2) 0.0149(18) -0.0101(18)
C41 0.044(2) 0.048(3) 0.046(3) -0.014(2) -0.003(2) 0.010(2)
C42 0.070(3) 0.084(4) 0.069(4) 0.028(3) 0.025(3) 0.034(3)
C43 0.038(2) 0.038(3) 0.059(3) 0.000(2) 0.013(2) 0.0057(18)
C44 0.046(2) 0.058(3) 0.064(3) -0.011(3) 0.003(2) -0.002(2)
N1 0.0272(14) 0.0303(17) 0.0249(16) -0.0069(13) -0.0007(13) 0.0016(12)
N2 0.0234(14) 0.0292(17) 0.0236(16) -0.0051(13) 0.0056(13) 0.0007(12)
N3 0.0300(14) 0.0284(17) 0.0176(15) 0.0009(13) 0.0069(12) -0.0060(12)
N4 0.0285(14) 0.0270(17) 0.0174(15) -0.0040(13) 0.0064(12) -0.0029(12)
Si1 0.0409(6) 0.0384(7) 0.0409(7) 0.0024(5) 0.0053(5) 0.0063(5)
P1 0.0286(4) 0.0250(5) 0.0212(5) -0.0041(4) 0.0064(4) -0.0003(3)
P2 0.0263(4) 0.0277(5) 0.0212(5) -0.0015(4) 0.0056(4) -0.0037(3)
Nd1 0.02438(10) 0.02286(11) 0.02080(11) -0.00178(8) 0.00482(7) 0.00076(8)

loop_
_atom_type_symbol
_atom_type_description
_atom_type_scat_dispersion_real
_atom_type_scat_dispersion_imag
_atom_type_scat_source
C C 0.0033 0.0016 'International Tables Vol C Tables 4.2.6.8 and 6.1.1.4'
H H 0.0000 0.0000 'International Tables Vol C Tables 4.2.6.8 and 6.1.1.4'
N N 0.0061 0.0033 'International Tables Vol C Tables 4.2.6.8 and 6.1.1.4'
Si Si 0.0817 0.0704 'International Tables Vol C Tables 4.2.6.8 and 6.1.1.4'
P P 0.1023 0.0942 'International Tables Vol C Tables 4.2.6.8 and 6.1.1.4'
Nd Nd -0.1943 3.0179 'International Tables Vol C Tables 4.2.6.8 and 6.1.1.4'

loop_
_geom_angle_atom_site_label_1
_geom_angle_atom_site_label_2
_geom_angle_atom_site_label_3
_geom_angle
N1 C1 C2 106.4(3)
N1 C1 C4 113.2(3)
C2 C1 C4 108.7(4)
N1 C1 C3 111.5(3)
C2 C1 C3 108.6(4)
C4 C1 C3 108.3(4)
C1 C2 H2A 109.5
C1 C2 H2B 109.5
H2A C2 H2B 109.5
C1 C2 H2C 109.5
H2A C2 H2C 109.5
H2B C2 H2C 109.5
C1 C3 H3A 109.5
C1 C3 H3B 109.5
H3A C3 H3B 109.5
C1 C3 H3C 109.5
H3A C3 H3C 109.5
H3B C3 H3C 109.5
C1 C4 H4A 109.5
C1 C4 H4B 109.5
H4A C4 H4B 109.5
C1 C4 H4C 109.5
H4A C4 H4C 109.5
H4B C4 H4C 109.5
C10 C5 C6 118.2(4)
C10 C5 P1 123.4(3)
C6 C5 P1 118.3(3)
C7 C6 C5 120.5(4)
C7 C6 H6 119.8
C5 C6 H6 119.8
C8 C7 C6 120.2(4)
C8 C7 H7 119.9
C6 C7 H7 119.9
C7 C8 C9 120.6(4)
C7 C8 H8 119.7
C9 C8 H8 119.7
C8 C9 C10 119.6(4)
C8 C9 H9 120.2
C10 C9 H9 120.2
C5 C10 C9 120.9(4)
C5 C10 H10 119.5
C9 C10 H10 119.5
C16 C11 C12 118.9(4)
C16 C11 P1 117.3(3)
C12 C11 P1 123.5(3)
C13 C12 C11 119.6(4)
C13 C12 H12 120.2
C11 C12 H12 120.2
C14 C13 C12 120.3(4)
C14 C13 H13 119.9
C12 C13 H13 119.9
C13 C14 C15 120.6(4)
C13 C14 H14 119.7
C15 C14 H14 119.7
C16 C15 C14 119.4(5)
C16 C15 H15 120.3
C14 C15 H15 120.3
C15 C16 C11 121.3(4)
C15 C16 H16 119.4
C11 C16 H16 119.4
N2 C17 C18 113.3(3)
N2 C17 C19 111.7(3)
C18 C17 C19 110.5(3)
N2 C17 C20 104.5(3)
C18 C17 C20 109.7(4)
C19 C17 C20 106.8(3)
C17 C18 H18A 109.5
C17 C18 H18B 109.5
H18A C18 H18B 109.5
C17 C18 H18C 109.5
H18A C18 H18C 109.5
H18B C18 H18C 109.5
C17 C19 H19A 109.5
C17 C19 H19B 109.5
H19A C19 H19B 109.5
C17 C19 H19C 109.5
H19A C19 H19C 109.5
H19B C19 H19C 109.5
C17 C20 H20A 109.5
C17 C20 H20B 109.5
H20A C20 H20B 109.5
C17 C20 H20C 109.5
H20A C20 H20C 109.5
H20B C20 H20C 109.5
N3 C21 C23 106.4(3)
N3 C21 C24 114.6(3)
C23 C21 C24 107.6(3)
N3 C21 C22 110.3(3)
C23 C21 C22 109.4(3)
C24 C21 C22 108.5(3)
C21 C22 H22A 109.5
C21 C22 H22B 109.5
H22A C22 H22B 109.5
C21 C22 H22C 109.5
H22A C22 H22C 109.5
H22B C22 H22C 109.5
C21 C23 H23A 109.5
C21 C23 H23B 109.5
H23A C23 H23B 109.5
C21 C23 H23C 109.5
H23A C23 H23C 109.5
H23B C23 H23C 109.5
C21 C24 H24A 109.5
C21 C24 H24B 109.5
H24A C24 H24B 109.5
C21 C24 H24C 109.5
H24A C24 H24C 109.5
H24B C24 H24C 109.5
C30 C25 C26 117.9(4)
C30 C25 P2 125.5(3)
C26 C25 P2 116.0(3)
C27 C26 C25 121.1(4)
C27 C26 H26 119.4
C25 C26 H26 119.4
C26 C27 C28 120.2(4)
C26 C27 H27 119.9
C28 C27 H27 119.9
C29 C28 C27 119.9(4)
C29 C28 H28 120.1
C27 C28 H28 120.1
C28 C29 C30 120.2(4)
C28 C29 H29 119.9
C30 C29 H29 119.9
C25 C30 C29 120.7(4)
C25 C30 H30 119.7
C29 C30 H30 119.7
C32 C31 C36 118.8(3)
C32 C31 P2 117.7(3)
C36 C31 P2 123.3(3)
C33 C32 C31 120.7(4)
C33 C32 H32 119.7
C31 C32 H32 119.7
C32 C33 C34 120.0(4)
C32 C33 H33 120.0
C34 C33 H33 120.0
C35 C34 C33 120.0(4)
C35 C34 H34 120.0
C33 C34 H34 120.0
C34 C35 C36 120.7(4)
C34 C35 H35 119.7
C36 C35 H35 119.7
C35 C36 C31 119.9(4)
C35 C36 H36 120.1
C31 C36 H36 120.1
N4 C37 C38 106.8(3)
N4 C37 C40 112.4(3)
C38 C37 C40 108.8(4)
N4 C37 C39 111.5(3)
C38 C37 C39 108.1(3)
C40 C37 C39 109.3(3)
C37 C38 H38A 109.5
C37 C38 H38B 109.5
H38A C38 H38B 109.5
C37 C38 H38C 109.5
H38A C38 H38C 109.5
H38B C38 H38C 109.5
C37 C39 H39A 109.5
C37 C39 H39B 109.5
H39A C39 H39B 109.5
C37 C39 H39C 109.5
H39A C39 H39C 109.5
H39B C39 H39C 109.5
C37 C40 H40A 109.5
C37 C40 H40B 109.5
H40A C40 H40B 109.5
C37 C40 H40C 109.5
H40A C40 H40C 109.5
H40B C40 H40C 109.5
Si1 C41 Nd1 133.2(3)
Si1 C41 H41A 103.9
Nd1 C41 H41A 103.9
Si1 C41 H41B 103.9
Nd1 C41 H41B 103.9
H41A C41 H41B 105.4
Si1 C42 H42A 109.5
Si1 C42 H42B 109.5
H42A C42 H42B 109.5
Si1 C42 H42C 109.5
H42A C42 H42C 109.5
H42B C42 H42C 109.5
Si1 C43 H43A 109.5
Si1 C43 H43B 109.5
H43A C43 H43B 109.5
Si1 C43 H43C 109.5
H43A C43 H43C 109.5
H43B C43 H43C 109.5
Si1 C44 H44A 109.5
Si1 C44 H44B 109.5
H44A C44 H44B 109.5
Si1 C44 H44C 109.5
H44A C44 H44C 109.5
H44B C44 H44C 109.5
C1 N1 P1 128.7(3)
C1 N1 Nd1 131.8(2)
P1 N1 Nd1 97.14(12)
C17 N2 P1 129.2(3)
C17 N2 Nd1 128.5(2)
P1 N2 Nd1 101.09(14)
C21 N3 P2 128.3(3)
C21 N3 Nd1 130.8(2)
P2 N3 Nd1 99.10(14)
C37 N4 P2 126.9(2)
C37 N4 Nd1 134.9(2)
P2 N4 Nd1 98.14(13)
C41 Si1 C42 115.8(3)
C41 Si1 C43 113.50(19)
C42 Si1 C43 106.2(3)
C41 Si1 C44 110.6(2)
C42 Si1 C44 105.4(3)
C43 Si1 C44 104.4(2)
N1 P1 N2 100.77(17)
N1 P1 C5 113.36(17)
N2 P1 C5 111.66(17)
N1 P1 C11 113.74(17)
N2 P1 C11 112.92(15)
C5 P1 C11 104.69(19)
N1 P1 Nd1 52.28(10)
N2 P1 Nd1 48.67(12)
C5 P1 Nd1 123.21(14)
C11 P1 Nd1 131.98(13)
N4 P2 N3 101.63(16)
N4 P2 C25 114.19(17)
N3 P2 C25 109.12(16)
N4 P2 C31 112.54(15)
N3 P2 C31 112.64(17)
C25 P2 C31 106.78(18)
N4 P2 Nd1 51.49(10)
N3 P2 Nd1 50.54(11)
C25 P2 Nd1 120.43(11)
C31 P2 Nd1 132.69(14)
N2 Nd1 N3 113.80(10)
N2 Nd1 N4 119.52(9)
N3 Nd1 N4 60.55(10)
N2 Nd1 N1 60.72(10)
N3 Nd1 N1 110.80(11)
N4 Nd1 N1 171.13(10)
N2 Nd1 C41 111.18(14)
N3 Nd1 C41 135.02(15)
N4 Nd1 C41 96.35(12)
N1 Nd1 C41 91.50(12)
N2 Nd1 P1 30.24(6)
N3 Nd1 P1 117.84(8)
N4 Nd1 P1 149.42(7)
N1 Nd1 P1 30.58(8)
C41 Nd1 P1 101.38(12)
N2 Nd1 P2 123.74(7)
N3 Nd1 P2 30.36(7)
N4 Nd1 P2 30.37(7)
N1 Nd1 P2 141.12(8)
C41 Nd1 P2 116.41(12)
P1 Nd1 P2 142.20(3)

loop_
_geom_bond_atom_site_label_1
_geom_bond_atom_site_label_2
_geom_bond_distance
C1 N1 1.495(4)
C1 C2 1.519(6)
C1 C4 1.527(6)
C1 C3 1.537(6)
C2 H2A 0.9800
C2 H2B 0.9800
C2 H2C 0.9800
C3 H3A 0.9800
C3 H3B 0.9800
C3 H3C 0.9800
C4 H4A 0.9800
C4 H4B 0.9800
C4 H4C 0.9800
C5 C10 1.394(6)
C5 C6 1.406(6)
C5 P1 1.828(4)
C6 C7 1.387(6)
C6 H6 0.9500
C7 C8 1.376(6)
C7 H7 0.9500
C8 C9 1.380(6)
C8 H8 0.9500
C9 C10 1.395(6)
C9 H9 0.9500
C10 H10 0.9500
C11 C16 1.399(6)
C11 C12 1.401(6)
C11 P1 1.838(4)
C12 C13 1.397(6)
C12 H12 0.9500
C13 C14 1.378(7)
C13 H13 0.9500
C14 C15 1.391(7)
C14 H14 0.9500
C15 C16 1.376(6)
C15 H15 0.9500
C16 H16 0.9500
C17 N2 1.498(4)
C17 C18 1.523(6)
C17 C19 1.529(5)
C17 C20 1.538(6)
C18 H18A 0.9800
C18 H18B 0.9800
C18 H18C 0.9800
C19 H19A 0.9800
C19 H19B 0.9800
C19 H19C 0.9800
C20 H20A 0.9800
C20 H20B 0.9800
C20 H20C 0.9800
C21 N3 1.486(5)
C21 C23 1.518(6)
C21 C24 1.535(5)
C21 C22 1.541(5)
C22 H22A 0.9800
C22 H22B 0.9800
C22 H22C 0.9800
C23 H23A 0.9800
C23 H23B 0.9800
C23 H23C 0.9800
C24 H24A 0.9800
C24 H24B 0.9800
C24 H24C 0.9800
C25 C30 1.389(6)
C25 C26 1.412(5)
C25 P2 1.831(4)
C26 C27 1.379(6)
C26 H26 0.9500
C27 C28 1.383(7)
C27 H27 0.9500
C28 C29 1.381(6)
C28 H28 0.9500
C29 C30 1.402(6)
C29 H29 0.9500
C30 H30 0.9500
C31 C32 1.394(6)
C31 C36 1.406(6)
C31 P2 1.834(3)
C32 C33 1.391(5)
C32 H32 0.9500
C33 C34 1.392(7)
C33 H33 0.9500
C34 C35 1.373(7)
C34 H34 0.9500
C35 C36 1.397(5)
C35 H35 0.9500
C36 H36 0.9500
C37 N4 1.497(5)
C37 C38 1.525(6)
C37 C40 1.531(6)
C37 C39 1.545(5)
C38 H38A 0.9800
C38 H38B 0.9800
C38 H38C 0.9800
C39 H39A 0.9800
C39 H39B 0.9800
C39 H39C 0.9800
C40 H40A 0.9800
C40 H40B 0.9800
C40 H40C 0.9800
C41 Si1 1.837(5)
C41 Nd1 2.511(4)
C41 H41A 0.9900
C41 H41B 0.9900
C42 Si1 1.876(5)
C42 H42A 0.9800
C42 H42B 0.9800
C42 H42C 0.9800
C43 Si1 1.879(5)
C43 H43A 0.9800
C43 H43B 0.9800
C43 H43C 0.9800
C44 Si1 1.887(5)
C44 H44A 0.9800
C44 H44B 0.9800
C44 H44C 0.9800
N1 P1 1.608(3)
N1 Nd1 2.501(3)
N2 P1 1.610(3)
N2 Nd1 2.400(3)
N3 P2 1.609(3)
N3 Nd1 2.458(3)
N4 P2 1.605(3)
N4 Nd1 2.484(3)
P1 Nd1 3.1369(10)
P2 Nd1 3.1432(10)

loop_
_geom_torsion_atom_site_label_1
_geom_torsion_atom_site_label_2
_geom_torsion_atom_site_label_3
_geom_torsion_atom_site_label_4
_geom_torsion
C10 C5 C6 C7 1.9(6)
P1 C5 C6 C7 177.9(3)
C5 C6 C7 C8 -0.8(6)
C6 C7 C8 C9 -0.5(7)
C7 C8 C9 C10 0.8(7)
C6 C5 C10 C9 -1.7(6)
P1 C5 C10 C9 -177.4(3)
C8 C9 C10 C5 0.4(7)
C16 C11 C12 C13 -0.6(5)
P1 C11 C12 C13 -174.5(3)
C11 C12 C13 C14 1.1(5)
C12 C13 C14 C15 -1.1(6)
C13 C14 C15 C16 0.7(6)
C14 C15 C16 C11 -0.2(6)
C12 C11 C16 C15 0.2(5)
P1 C11 C16 C15 174.4(3)
C30 C25 C26 C27 0.7(6)
P2 C25 C26 C27 -170.8(3)
C25 C26 C27 C28 -0.2(6)
C26 C27 C28 C29 -0.8(6)
C27 C28 C29 C30 1.3(6)
C26 C25 C30 C29 -0.1(5)
P2 C25 C30 C29 170.4(3)
C28 C29 C30 C25 -0.9(6)
C36 C31 C32 C33 -2.5(6)
P2 C31 C32 C33 -177.0(3)
C31 C32 C33 C34 1.4(6)
C32 C33 C34 C35 0.4(6)
C33 C34 C35 C36 -1.1(6)
C34 C35 C36 C31 0.0(6)
C32 C31 C36 C35 1.8(6)
P2 C31 C36 C35 176.0(3)
C2 C1 N1 P1 -165.3(3)
C4 C1 N1 P1 -46.0(5)
C3 C1 N1 P1 76.5(4)
C2 C1 N1 Nd1 36.3(5)
C4 C1 N1 Nd1 155.6(3)
C3 C1 N1 Nd1 -82.0(5)
C18 C17 N2 P1 -55.2(5)
C19 C17 N2 P1 70.3(5)
C20 C17 N2 P1 -174.6(3)
C18 C17 N2 Nd1 140.3(3)
C19 C17 N2 Nd1 -94.2(4)
C20 C17 N2 Nd1 20.9(4)
C23 C21 N3 P2 158.9(3)
C24 C21 N3 P2 40.1(5)
C22 C21 N3 P2 -82.6(4)
C23 C21 N3 Nd1 -40.1(4)
C24 C21 N3 Nd1 -158.9(3)
C22 C21 N3 Nd1 78.4(4)
C38 C37 N4 P2 169.1(3)
C40 C37 N4 P2 49.9(4)
C39 C37 N4 P2 -73.1(4)
C38 C37 N4 Nd1 -13.0(5)
C40 C37 N4 Nd1 -132.2(3)
C39 C37 N4 Nd1 104.8(3)
Nd1 C41 Si1 C42 159.1(3)
Nd1 C41 Si1 C43 -77.7(3)
Nd1 C41 Si1 C44 39.3(4)
C1 N1 P1 N2 -168.5(3)
Nd1 N1 P1 N2 -4.58(16)
C1 N1 P1 C5 -49.1(4)
Nd1 N1 P1 C5 114.85(16)
C1 N1 P1 C11 70.3(4)
Nd1 N1 P1 C11 -125.70(14)
C1 N1 P1 Nd1 -164.0(4)
C17 N2 P1 N1 -162.9(3)
Nd1 N2 P1 N1 4.83(17)
C17 N2 P1 C5 76.5(4)
Nd1 N2 P1 C5 -115.82(17)
C17 N2 P1 C11 -41.2(4)
Nd1 N2 P1 C11 126.52(17)
C17 N2 P1 Nd1 -167.7(4)
C10 C5 P1 N1 91.1(4)
C6 C5 P1 N1 -84.6(3)
C10 C5 P1 N2 -155.9(3)
C6 C5 P1 N2 28.4(4)
C10 C5 P1 C11 -33.4(4)
C6 C5 P1 C11 150.9(3)
C10 C5 P1 Nd1 150.2(3)
C6 C5 P1 Nd1 -25.5(4)
C16 C11 P1 N1 30.1(3)
C12 C11 P1 N1 -155.9(3)
C16 C11 P1 N2 -83.9(3)
C12 C11 P1 N2 90.0(3)
C16 C11 P1 C5 154.4(3)
C12 C11 P1 C5 -31.7(3)
C16 C11 P1 Nd1 -29.7(3)
C12 C11 P1 Nd1 144.3(2)
C37 N4 P2 N3 171.8(3)
Nd1 N4 P2 N3 -6.71(15)
C37 N4 P2 C25 -70.9(3)
Nd1 N4 P2 C25 110.62(15)
C37 N4 P2 C31 51.1(4)
Nd1 N4 P2 C31 -127.44(16)
C37 N4 P2 Nd1 178.5(3)
C21 N3 P2 N4 172.3(3)
Nd1 N3 P2 N4 6.80(15)
C21 N3 P2 C25 51.4(3)
Nd1 N3 P2 C25 -114.14(16)
C21 N3 P2 C31 -67.0(3)
Nd1 N3 P2 C31 127.46(15)
C21 N3 P2 Nd1 165.5(4)
C30 C25 P2 N4 153.5(3)
C26 C25 P2 N4 -35.8(3)
C30 C25 P2 N3 -93.6(3)
C26 C25 P2 N3 77.1(3)
C30 C25 P2 C31 28.4(4)
C26 C25 P2 C31 -160.9(3)
C30 C25 P2 Nd1 -148.4(3)
C26 C25 P2 Nd1 22.3(3)
C32 C31 P2 N4 81.3(3)
C36 C31 P2 N4 -92.9(4)
C32 C31 P2 N3 -32.9(4)
C36 C31 P2 N3 152.9(3)
C32 C31 P2 C25 -152.7(3)
C36 C31 P2 C25 33.1(4)
C32 C31 P2 Nd1 23.6(4)
C36 C31 P2 Nd1 -150.6(3)
C17 N2 Nd1 N3 62.9(3)
P1 N2 Nd1 N3 -104.90(14)
C17 N2 Nd1 N4 -5.5(3)
P1 N2 Nd1 N4 -173.32(12)
C17 N2 Nd1 N1 164.3(3)
P1 N2 Nd1 N1 -3.49(13)
C17 N2 Nd1 C41 -116.3(3)
P1 N2 Nd1 C41 75.84(18)
C17 N2 Nd1 P1 167.8(4)
C17 N2 Nd1 P2 30.0(3)
P1 N2 Nd1 P2 -137.82(10)
C21 N3 Nd1 N2 78.4(3)
P2 N3 Nd1 N2 -116.62(14)
C21 N3 Nd1 N4 -169.9(3)
P2 N3 Nd1 N4 -4.94(11)
C21 N3 Nd1 N1 12.2(3)
P2 N3 Nd1 N1 177.23(12)
C21 N3 Nd1 C41 -102.6(3)
P2 N3 Nd1 C41 62.4(2)
C21 N3 Nd1 P1 45.0(3)
P2 N3 Nd1 P1 -150.01(10)
C21 N3 Nd1 P2 -165.0(4)
C37 N4 Nd1 N2 -71.1(3)
P2 N4 Nd1 N2 107.23(14)
C37 N4 Nd1 N3 -173.4(3)
P2 N4 Nd1 N3 4.94(12)
C37 N4 Nd1 N1 -160.1(6)
P2 N4 Nd1 N1 18.2(7)
C37 N4 Nd1 C41 47.7(3)
P2 N4 Nd1 C41 -134.04(17)
C37 N4 Nd1 P1 -77.7(3)
P2 N4 Nd1 P1 100.61(16)
C37 N4 Nd1 P2 -178.3(4)
C1 N1 Nd1 N2 166.7(4)
P1 N1 Nd1 N2 3.46(12)
C1 N1 Nd1 N3 -87.0(3)
P1 N1 Nd1 N3 109.83(14)
C1 N1 Nd1 N4 -99.3(7)
P1 N1 Nd1 N4 97.5(6)
C1 N1 Nd1 C41 53.1(3)
P1 N1 Nd1 C41 -110.10(17)
C1 N1 Nd1 P1 163.2(4)
C1 N1 Nd1 P2 -84.7(3)
P1 N1 Nd1 P2 112.06(14)
Si1 C41 Nd1 N2 -166.0(3)
Si1 C41 Nd1 N3 15.0(4)
Si1 C41 Nd1 N4 68.9(3)
Si1 C41 Nd1 N1 -106.9(3)
Si1 C41 Nd1 P1 -136.1(3)
Si1 C41 Nd1 P2 45.0(3)
N1 P1 Nd1 N2 -174.0(2)
C5 P1 Nd1 N2 90.7(2)
C11 P1 Nd1 N2 -84.6(2)
N1 P1 Nd1 N3 -84.00(16)
N2 P1 Nd1 N3 90.00(17)
C5 P1 Nd1 N3 -179.33(16)
C11 P1 Nd1 N3 5.36(16)
N1 P1 Nd1 N4 -162.5(2)
N2 P1 Nd1 N4 11.5(2)
C5 P1 Nd1 N4 102.2(2)
C11 P1 Nd1 N4 -73.2(2)
N2 P1 Nd1 N1 174.0(2)
C5 P1 Nd1 N1 -95.3(2)
C11 P1 Nd1 N1 89.4(2)
N1 P1 Nd1 C41 73.26(18)
N2 P1 Nd1 C41 -112.74(19)
C5 P1 Nd1 C41 -22.07(18)
C11 P1 Nd1 C41 162.62(18)
N1 P1 Nd1 P2 -108.35(15)
N2 P1 Nd1 P2 65.65(16)
C5 P1 Nd1 P2 156.33(14)
C11 P1 Nd1 P2 -18.98(16)
N4 P2 Nd1 N2 -91.84(16)
N3 P2 Nd1 N2 79.63(17)
C25 P2 Nd1 N2 170.12(16)
C31 P2 Nd1 N2 -5.73(19)
N4 P2 Nd1 N3 -171.5(2)
C25 P2 Nd1 N3 90.5(2)
C31 P2 Nd1 N3 -85.4(2)
N3 P2 Nd1 N4 171.5(2)
C25 P2 Nd1 N4 -98.0(2)
C31 P2 Nd1 N4 86.1(2)
N4 P2 Nd1 N1 -175.61(17)
N3 P2 Nd1 N1 -4.13(18)
C25 P2 Nd1 N1 86.35(18)
C31 P2 Nd1 N1 -89.5(2)
N4 P2 Nd1 C41 52.92(18)
N3 P2 Nd1 C41 -135.61(18)
C25 P2 Nd1 C41 -45.12(19)
C31 P2 Nd1 C41 139.0(2)
N4 P2 Nd1 P1 -125.33(14)
N3 P2 Nd1 P1 46.14(15)
C25 P2 Nd1 P1 136.63(14)
C31 P2 Nd1 P1 -39.21(18)
